data_4330674
loop_
_publ_author_name
'Xin-Dong Jiang'
'Shiro Matsukawa'
'Satoshi Kojima'
'Yohsuke Yamamoto'

_publ_contact_author_email xdjiang@henu.edu.cn
_publ_contact_author_name 'Xin-Dong Jiang'
_publ_section_title
;
 Synthesis and Characterization of Antiapicophilic Arsoranes and Related
 Compounds
;
_journal_name_full 'Inorganic Chemistry'
_journal_page_first 10996
_journal_page_last 11006
_journal_paper_doi 10.1021/ic3014893
_journal_volume 51
_journal_year 2012
_chemical_formula_sum 'C18 H9 As F12 O3'
_chemical_formula_weight 576.17
_chemical_name_systematic
; 
 ? 
;
_space_group_IT_number 2
_symmetry_cell_setting triclinic
_symmetry_space_group_name_Hall '-P 1'
_symmetry_space_group_name_H-M 'P -1'
_atom_sites_solution_hydrogens geom
_atom_sites_solution_primary direct
_atom_sites_solution_secondary difmap
_audit_creation_method SHELXL-97
_cell_angle_alpha 67.2910(10)
_cell_angle_beta 87.6990(10)
_cell_angle_gamma 88.6520(10)
_cell_formula_units_Z 4
_cell_length_a 11.5340(2)
_cell_length_b 12.6580(2)
_cell_length_c 15.0050(2)
_cell_measurement_temperature 298(2)
_cell_volume 2019.16(6)
_computing_structure_refinement 'SHELXL-97 (Sheldrick, 1997)'
_computing_structure_solution 'SHELXS-97 (Sheldrick, 1990)'
_diffrn_ambient_temperature 298(2)
_diffrn_measured_fraction_theta_full 0.910
_diffrn_measured_fraction_theta_max 0.910
_diffrn_radiation_monochromator graphite
_diffrn_radiation_source 'fine-focus sealed tube'
_diffrn_radiation_type MoK\a
_diffrn_radiation_wavelength 0.71069
_diffrn_reflns_av_R_equivalents 0.0000
_diffrn_reflns_av_sigmaI/netI 0.0219
_diffrn_reflns_limit_h_max 15
_diffrn_reflns_limit_h_min 0
_diffrn_reflns_limit_k_max 16
_diffrn_reflns_limit_k_min -16
_diffrn_reflns_limit_l_max 19
_diffrn_reflns_limit_l_min -19
_diffrn_reflns_number 8827
_diffrn_reflns_theta_full 27.94
_diffrn_reflns_theta_max 27.94
_diffrn_reflns_theta_min 1.47
_exptl_absorpt_coefficient_mu 1.812
_exptl_absorpt_correction_T_max 0.7132
_exptl_absorpt_correction_T_min 0.4644
_exptl_crystal_density_diffrn 1.895
_exptl_crystal_F_000 1128
_exptl_crystal_size_max 0.50
_exptl_crystal_size_mid 0.40
_exptl_crystal_size_min 0.20
_refine_diff_density_max 0.508
_refine_diff_density_min -1.378
_refine_diff_density_rms 0.117
_refine_ls_extinction_method none
_refine_ls_goodness_of_fit_ref 1.086
_refine_ls_hydrogen_treatment mixed
_refine_ls_matrix_type full
_refine_ls_number_parameters 615
_refine_ls_number_reflns 8827
_refine_ls_number_restraints 0
_refine_ls_restrained_S_all 1.086
_refine_ls_R_factor_all 0.0532
_refine_ls_R_factor_gt 0.0455
_refine_ls_shift/su_max 0.001
_refine_ls_shift/su_mean 0.000
_refine_ls_structure_factor_coef Fsqd
_refine_ls_weighting_details 'calc w=1/[\s^2^(Fo^2^)+(0.0790P)^2^+1.6165P] where P=(Fo^2^+2Fc^2^)/3'
_refine_ls_weighting_scheme calc
_refine_ls_wR_factor_gt 0.1176
_refine_ls_wR_factor_ref 0.1309
_reflns_number_gt 7707
_reflns_number_total 8827
_reflns_threshold_expression >2sigma(I)
_cod_data_source_file ic3014893_si_002_2.cif
_cod_data_source_block 418_3a
_cod_original_cell_volume 2019.16(5)
_cod_database_code 4330674

loop_
_symmetry_equiv_pos_as_xyz
'x, y, z'
'-x, -y, -z'

loop_
_atom_site_label
_atom_site_type_symbol
_atom_site_fract_x
_atom_site_fract_y
_atom_site_fract_z
_atom_site_U_iso_or_equiv
_atom_site_adp_type
_atom_site_occupancy
_atom_site_symmetry_multiplicity
_atom_site_calc_flag
_atom_site_refinement_flags
C1 C 0.7408(3) 0.4191(3) 0.9225(2) 0.0366(6) Uani 1 1 d .
C2 C 0.7451(3) 0.5364(3) 0.9020(3) 0.0497(8) Uani 1 1 d .
H2A H 0.7078 0.5891 0.8491 0.060 Uiso 1 1 calc R
C3 C 0.8067(4) 0.5722(4) 0.9630(3) 0.0626(10) Uani 1 1 d .
H3A H 0.8103 0.6497 0.9514 0.075 Uiso 1 1 calc R
C4 C 0.8622(4) 0.4932(4) 1.0402(3) 0.0675(12) Uani 1 1 d .
H4A H 0.9032 0.5182 1.0804 0.081 Uiso 1 1 calc R
C5 C 0.8584(3) 0.3779(4) 1.0594(3) 0.0579(10) Uani 1 1 d .
H5A H 0.8967 0.3256 1.1119 0.069 Uiso 1 1 calc R
C6 C 0.7971(3) 0.3405(3) 0.9999(2) 0.0411(7) Uani 1 1 d .
C7 C 0.7822(3) 0.2158(3) 1.0122(2) 0.0438(7) Uani 1 1 d .
C8 C 0.7258(5) 0.1464(3) 1.1127(3) 0.0646(11) Uani 1 1 d .
C9 C 0.8988(4) 0.1626(5) 0.9968(4) 0.0773(14) Uani 1 1 d .
C10 C 0.4962(2) 0.3072(3) 0.8740(2) 0.0369(6) Uani 1 1 d .
C11 C 0.4530(3) 0.2030(3) 0.9385(3) 0.0478(8) Uani 1 1 d .
H11A H 0.5020 0.1472 0.9790 0.057 Uiso 1 1 calc R
C12 C 0.3351(4) 0.1849(4) 0.9408(3) 0.0618(11) Uani 1 1 d .
H12A H 0.3036 0.1165 0.9840 0.074 Uiso 1 1 calc R
C13 C 0.2642(3) 0.2676(5) 0.8794(4) 0.0711(14) Uani 1 1 d .
H13A H 0.1852 0.2537 0.8815 0.085 Uiso 1 1 calc R
C14 C 0.3073(3) 0.3710(4) 0.8145(3) 0.0626(11) Uani 1 1 d .
H14A H 0.2581 0.4258 0.7733 0.075 Uiso 1 1 calc R
C15 C 0.4258(3) 0.3911(3) 0.8123(3) 0.0437(7) Uani 1 1 d .
C16 C 0.4883(3) 0.4998(3) 0.7471(3) 0.0478(8) Uani 1 1 d .
C17 C 0.4432(4) 0.6019(4) 0.7729(5) 0.0759(14) Uani 1 1 d .
C18 C 0.4740(4) 0.5190(6) 0.6396(3) 0.0801(16) Uani 1 1 d .
As1 As 0.65531(2) 0.35041(2) 0.853033(19) 0.03083(9) Uani 1 1 d .
O1 O 0.70830(19) 0.20871(19) 0.94430(16) 0.0417(5) Uani 1 1 d .
O2 O 0.60595(18) 0.49014(19) 0.76334(16) 0.0419(5) Uani 1 1 d .
O3 O 0.7256(2) 0.3217(2) 0.76007(16) 0.0432(5) Uani 1 1 d .
H3A H 0.7508 0.2558 0.7813 0.065 Uiso 1 1 calc R
F1 F 0.6970(3) 0.0410(2) 1.1215(2) 0.0877(9) Uani 1 1 d .
F2 F 0.6306(3) 0.1974(2) 1.1258(2) 0.0835(9) Uani 1 1 d .
F3 F 0.7969(4) 0.1344(3) 1.1842(2) 0.1133(13) Uani 1 1 d .
F4 F 0.8880(3) 0.0536(3) 1.0089(3) 0.1114(13) Uani 1 1 d .
F5 F 0.9803(3) 0.1694(4) 1.0542(3) 0.1275(16) Uani 1 1 d .
F6 F 0.9396(3) 0.2194(4) 0.9074(3) 0.1100(13) Uani 1 1 d .
F7 F 0.5026(3) 0.6961(2) 0.7241(3) 0.1151(14) Uani 1 1 d .
F8 F 0.4535(3) 0.5769(3) 0.8658(3) 0.0917(9) Uani 1 1 d .
F9 F 0.3317(3) 0.6260(3) 0.7516(3) 0.1129(13) Uani 1 1 d .
F10 F 0.5324(4) 0.6128(4) 0.5817(2) 0.1204(14) Uani 1 1 d .
F11 F 0.5152(3) 0.4302(4) 0.6225(2) 0.1039(12) Uani 1 1 d .
F12 F 0.3656(3) 0.5335(4) 0.6146(3) 0.1317(17) Uani 1 1 d .
C19 C 0.7570(3) 0.1133(3) 0.5290(2) 0.0395(6) Uani 1 1 d .
C20 C 0.7492(3) 0.1093(3) 0.4382(2) 0.0517(8) Uani 1 1 d .
H20A H 0.7818 0.1666 0.3837 0.062 Uiso 1 1 calc R
C21 C 0.6920(4) 0.0184(4) 0.4303(3) 0.0671(12) Uani 1 1 d .
H21A H 0.6869 0.0137 0.3703 0.081 Uiso 1 1 calc R
C22 C 0.6428(4) -0.0645(4) 0.5109(3) 0.0671(11) Uani 1 1 d .
H22A H 0.6038 -0.1246 0.5046 0.081 Uiso 1 1 calc R
C23 C 0.6501(4) -0.0605(3) 0.6013(3) 0.0591(10) Uani 1 1 d .
H23A H 0.6173 -0.1179 0.6555 0.071 Uiso 1 1 calc R
C24 C 0.7070(3) 0.0302(3) 0.6100(2) 0.0436(7) Uani 1 1 d .
C25 C 0.7208(3) 0.0475(3) 0.7043(2) 0.0469(8) Uani 1 1 d .
C26 C 0.7885(5) -0.0528(3) 0.7778(3) 0.0664(12) Uani 1 1 d .
C27 C 0.6019(4) 0.0644(4) 0.7453(4) 0.0691(13) Uani 1 1 d .
C28 C 0.9943(3) 0.2289(3) 0.5873(2) 0.0357(6) Uani 1 1 d .
C29 C 1.0404(3) 0.1810(3) 0.6786(2) 0.0488(8) Uani 1 1 d .
H29A H 0.9940 0.1400 0.7325 0.059 Uiso 1 1 calc R
C30 C 1.1575(4) 0.1959(4) 0.6872(3) 0.0622(11) Uani 1 1 d .
H30A H 1.1907 0.1630 0.7473 0.075 Uiso 1 1 calc R
C31 C 1.2251(4) 0.2591(4) 0.6074(4) 0.0674(12) Uani 1 1 d .
H31A H 1.3028 0.2705 0.6150 0.081 Uiso 1 1 calc R
C32 C 1.1797(3) 0.3063(4) 0.5160(3) 0.0572(9) Uani 1 1 d .
H32A H 1.2263 0.3478 0.4623 0.069 Uiso 1 1 calc R
C33 C 1.0626(3) 0.2899(3) 0.5063(2) 0.0390(6) Uani 1 1 d .
C34 C 1.0001(3) 0.3295(3) 0.4109(2) 0.0376(6) Uani 1 1 d .
C35 C 1.0483(3) 0.2605(4) 0.3524(3) 0.0552(9) Uani 1 1 d .
C36 C 1.0092(4) 0.4593(3) 0.3533(3) 0.0583(10) Uani 1 1 d .
As2 As 0.83539(2) 0.22864(2) 0.556207(19) 0.03195(9) Uani 1 1 d .
O4 O 0.7853(2) 0.14524(18) 0.68807(15) 0.0409(5) Uani 1 1 d .
O5 O 0.88241(18) 0.3049(2) 0.42778(14) 0.0392(5) Uani 1 1 d .
O6 O 0.7582(2) 0.3482(2) 0.55392(17) 0.0482(5) Uani 1 1 d .
H6A H 0.7324 0.3373 0.6084 0.072 Uiso 1 1 calc R
F13 F 0.8114(3) -0.0324(2) 0.85623(17) 0.0833(9) Uani 1 1 d .
F14 F 0.8890(3) -0.0678(3) 0.7394(2) 0.0886(10) Uani 1 1 d .
F15 F 0.7302(4) -0.1508(2) 0.8083(2) 0.1199(15) Uani 1 1 d .
F16 F 0.6088(3) 0.0823(3) 0.8271(2) 0.0902(10) Uani 1 1 d .
F17 F 0.5318(3) -0.0231(4) 0.7635(3) 0.1280(17) Uani 1 1 d .
F18 F 0.5494(3) 0.1558(3) 0.6836(3) 0.0996(11) Uani 1 1 d .
F19 F 0.9894(3) 0.2808(3) 0.27271(18) 0.0804(8) Uani 1 1 d .
F20 F 1.0404(3) 0.1494(2) 0.4051(2) 0.0763(7) Uani 1 1 d .
F21 F 1.1588(2) 0.2825(3) 0.3245(2) 0.0908(10) Uani 1 1 d .
F22 F 0.9523(3) 0.4933(2) 0.27093(18) 0.0813(8) Uani 1 1 d .
F23 F 1.1175(3) 0.4925(3) 0.3292(3) 0.1125(13) Uani 1 1 d .
F24 F 0.9635(4) 0.5148(2) 0.4039(2) 0.0971(10) Uani 1 1 d .

loop_
_atom_site_aniso_label
_atom_site_aniso_U_11
_atom_site_aniso_U_22
_atom_site_aniso_U_33
_atom_site_aniso_U_23
_atom_site_aniso_U_13
_atom_site_aniso_U_12
C1 0.0369(14) 0.0425(15) 0.0280(12) -0.0108(12) 0.0016(11) -0.0062(11)
C2 0.062(2) 0.0429(17) 0.0425(17) -0.0142(15) -0.0007(15) -0.0139(15)
C3 0.077(3) 0.060(2) 0.057(2) -0.027(2) -0.001(2) -0.022(2)
C4 0.072(3) 0.088(3) 0.053(2) -0.036(2) -0.0058(19) -0.026(2)
C5 0.052(2) 0.078(3) 0.0400(17) -0.0168(18) -0.0111(15) -0.0066(18)
C6 0.0348(14) 0.0529(18) 0.0319(14) -0.0120(14) 0.0007(11) -0.0051(12)
C7 0.0425(16) 0.0485(17) 0.0354(15) -0.0107(14) -0.0061(12) 0.0094(13)
C8 0.102(3) 0.0439(19) 0.0371(18) -0.0033(16) -0.0027(19) -0.002(2)
C9 0.055(2) 0.101(4) 0.082(3) -0.043(3) -0.018(2) 0.032(2)
C10 0.0327(13) 0.0455(16) 0.0360(14) -0.0200(13) 0.0055(11) -0.0079(11)
C11 0.0487(18) 0.0536(19) 0.0417(16) -0.0192(16) 0.0114(14) -0.0181(15)
C12 0.055(2) 0.080(3) 0.061(2) -0.040(2) 0.0261(18) -0.034(2)
C13 0.0380(18) 0.114(4) 0.086(3) -0.066(3) 0.018(2) -0.026(2)
C14 0.0333(16) 0.089(3) 0.077(3) -0.044(3) -0.0069(17) 0.0021(17)
C15 0.0322(14) 0.0566(19) 0.0466(17) -0.0248(16) -0.0003(12) 0.0003(13)
C16 0.0388(16) 0.0539(19) 0.0425(17) -0.0091(15) -0.0094(13) 0.0091(14)
C17 0.063(3) 0.049(2) 0.099(4) -0.011(2) 0.002(2) 0.0134(19)
C18 0.064(3) 0.108(4) 0.045(2) -0.002(3) -0.0187(19) 0.003(3)
As1 0.02865(14) 0.03363(15) 0.02631(14) -0.00734(12) 0.00178(10) -0.00326(10)
O1 0.0440(11) 0.0372(11) 0.0383(11) -0.0083(9) -0.0046(9) 0.0020(9)
O2 0.0374(11) 0.0407(11) 0.0382(11) -0.0047(9) -0.0028(8) -0.0021(9)
O3 0.0481(12) 0.0448(12) 0.0340(10) -0.0132(10) 0.0106(9) -0.0035(10)
F1 0.136(3) 0.0405(12) 0.0684(17) -0.0027(12) 0.0108(17) -0.0028(14)
F2 0.105(2) 0.0615(15) 0.0744(17) -0.0201(14) 0.0491(16) -0.0133(14)
F3 0.167(4) 0.106(3) 0.0413(14) 0.0029(15) -0.0312(18) -0.015(2)
F4 0.100(2) 0.098(2) 0.147(3) -0.061(3) -0.020(2) 0.054(2)
F5 0.075(2) 0.174(4) 0.155(4) -0.086(3) -0.069(2) 0.061(2)
F6 0.0570(16) 0.165(4) 0.107(3) -0.055(3) 0.0245(16) 0.0162(19)
F7 0.111(3) 0.0419(14) 0.164(4) -0.0112(18) 0.021(2) -0.0010(15)
F8 0.115(2) 0.0718(18) 0.101(2) -0.0491(19) 0.0112(19) 0.0084(16)
F9 0.0710(18) 0.083(2) 0.168(4) -0.032(2) -0.011(2) 0.0393(16)
F10 0.123(3) 0.138(3) 0.0507(16) 0.0202(19) -0.0094(17) -0.013(2)
F11 0.112(3) 0.158(4) 0.0565(16) -0.057(2) -0.0142(16) 0.007(2)
F12 0.078(2) 0.209(5) 0.074(2) -0.013(2) -0.0473(17) 0.019(2)
C19 0.0409(15) 0.0405(15) 0.0347(14) -0.0118(13) 0.0024(12) -0.0062(12)
C20 0.060(2) 0.060(2) 0.0351(16) -0.0173(16) -0.0016(14) -0.0155(17)
C21 0.085(3) 0.074(3) 0.052(2) -0.034(2) -0.003(2) -0.022(2)
C22 0.080(3) 0.059(2) 0.071(3) -0.033(2) 0.002(2) -0.024(2)
C23 0.070(2) 0.0456(19) 0.061(2) -0.0206(18) 0.0120(19) -0.0172(17)
C24 0.0535(18) 0.0351(15) 0.0392(16) -0.0116(13) 0.0087(13) -0.0065(13)
C25 0.065(2) 0.0350(15) 0.0352(15) -0.0086(13) 0.0152(14) -0.0089(14)
C26 0.115(4) 0.0397(18) 0.0345(17) -0.0038(15) 0.002(2) 0.000(2)
C27 0.069(3) 0.064(3) 0.079(3) -0.035(2) 0.041(2) -0.025(2)
C28 0.0391(14) 0.0365(14) 0.0329(13) -0.0146(12) -0.0069(11) 0.0049(11)
C29 0.059(2) 0.0522(19) 0.0354(15) -0.0159(15) -0.0119(14) 0.0046(15)
C30 0.065(2) 0.072(3) 0.059(2) -0.034(2) -0.032(2) 0.016(2)
C31 0.045(2) 0.087(3) 0.082(3) -0.045(3) -0.023(2) 0.006(2)
C32 0.0407(17) 0.072(2) 0.066(2) -0.034(2) -0.0037(16) -0.0055(16)
C33 0.0352(14) 0.0439(16) 0.0406(15) -0.0193(14) -0.0007(12) -0.0021(12)
C34 0.0366(14) 0.0423(15) 0.0318(13) -0.0124(13) 0.0079(11) -0.0070(11)
C35 0.055(2) 0.073(2) 0.0400(17) -0.0260(19) 0.0050(15) 0.0038(18)
C36 0.069(2) 0.0447(19) 0.049(2) -0.0048(17) 0.0015(18) -0.0173(17)
As2 0.03503(16) 0.03277(15) 0.02395(14) -0.00658(11) 0.00101(10) -0.00114(11)
O4 0.0551(13) 0.0353(10) 0.0280(10) -0.0083(9) 0.0082(9) -0.0061(9)
O5 0.0367(10) 0.0494(12) 0.0254(9) -0.0073(9) -0.0005(8) -0.0065(9)
O6 0.0556(14) 0.0433(12) 0.0366(11) -0.0065(10) 0.0024(10) 0.0109(10)
F13 0.137(3) 0.0724(17) 0.0325(11) -0.0126(12) -0.0037(13) 0.0102(17)
F14 0.128(3) 0.0800(18) 0.0613(15) -0.0322(15) -0.0176(16) 0.0522(18)
F15 0.214(4) 0.0428(14) 0.077(2) 0.0083(14) -0.014(2) -0.028(2)
F16 0.112(2) 0.088(2) 0.0813(19) -0.0484(17) 0.0552(17) -0.0260(17)
F17 0.116(3) 0.127(3) 0.173(4) -0.099(3) 0.100(3) -0.082(2)
F18 0.0586(16) 0.117(3) 0.127(3) -0.053(2) 0.0114(17) 0.0159(16)
F19 0.101(2) 0.108(2) 0.0441(12) -0.0426(15) -0.0116(13) 0.0164(17)
F20 0.111(2) 0.0600(15) 0.0668(16) -0.0350(14) -0.0035(15) 0.0172(14)
F21 0.0642(16) 0.141(3) 0.0761(18) -0.054(2) 0.0284(13) 0.0006(16)
F22 0.100(2) 0.0662(15) 0.0491(13) 0.0101(12) -0.0118(13) -0.0086(14)
F23 0.079(2) 0.088(2) 0.125(3) 0.011(2) 0.0058(19) -0.0458(17)
F24 0.163(3) 0.0421(13) 0.084(2) -0.0224(14) 0.000(2) 0.0044(16)

loop_
_atom_type_symbol
_atom_type_description
_atom_type_scat_dispersion_real
_atom_type_scat_dispersion_imag
_atom_type_scat_source
C C 0.0033 0.0016 'International Tables Vol C Tables 4.2.6.8 and 6.1.1.4'
H H 0.0000 0.0000 'International Tables Vol C Tables 4.2.6.8 and 6.1.1.4'
O O 0.0106 0.0060 'International Tables Vol C Tables 4.2.6.8 and 6.1.1.4'
F F 0.0171 0.0103 'International Tables Vol C Tables 4.2.6.8 and 6.1.1.4'
As As 0.0499 2.0058 'International Tables Vol C Tables 4.2.6.8 and 6.1.1.4'

loop_
_geom_angle_atom_site_label_1
_geom_angle_atom_site_label_2
_geom_angle_atom_site_label_3
_geom_angle
C6 C1 C2 121.4(3)
C6 C1 As1 113.3(2)
C2 C1 As1 125.3(2)
C3 C2 C1 118.1(4)
C4 C3 C2 120.1(4)
C3 C4 C5 121.4(3)
C4 C5 C6 119.4(4)
C1 C6 C5 119.6(3)
C1 C6 C7 114.4(3)
C5 C6 C7 126.0(3)
O1 C7 C6 110.7(3)
O1 C7 C9 106.8(3)
C6 C7 C9 111.1(3)
O1 C7 C8 106.7(3)
C6 C7 C8 109.9(3)
C9 C7 C8 111.5(3)
F2 C8 F3 108.6(4)
F2 C8 F1 107.2(4)
F3 C8 F1 107.0(3)
F2 C8 C7 110.1(3)
F3 C8 C7 112.0(4)
F1 C8 C7 111.8(4)
F5 C9 F6 105.6(5)
F5 C9 F4 108.5(4)
F6 C9 F4 107.7(5)
F5 C9 C7 113.2(4)
F6 C9 C7 109.5(4)
F4 C9 C7 112.0(4)
C15 C10 C11 122.3(3)
C15 C10 As1 111.5(2)
C11 C10 As1 126.2(3)
C12 C11 C10 118.0(4)
C13 C12 C11 120.2(4)
C12 C13 C14 121.8(3)
C13 C14 C15 118.6(4)
C10 C15 C14 119.0(4)
C10 C15 C16 115.0(3)
C14 C15 C16 126.0(3)
O2 C16 C15 110.6(3)
O2 C16 C18 107.1(3)
C15 C16 C18 110.0(3)
O2 C16 C17 106.3(3)
C15 C16 C17 109.1(3)
C18 C16 C17 113.7(4)
F8 C17 F7 108.5(5)
F8 C17 F9 108.4(5)
F7 C17 F9 107.1(4)
F8 C17 C16 109.9(3)
F7 C17 C16 111.2(4)
F9 C17 C16 111.6(5)
F12 C18 F11 107.4(5)
F12 C18 F10 107.6(4)
F11 C18 F10 108.3(5)
F12 C18 C16 112.7(4)
F11 C18 C16 110.5(4)
F10 C18 C16 110.2(5)
O3 As1 O2 89.37(11)
O3 As1 O1 90.31(11)
O2 As1 O1 179.03(9)
O3 As1 C10 114.19(12)
O2 As1 C10 87.16(12)
O1 As1 C10 93.80(12)
O3 As1 C1 118.83(12)
O2 As1 C1 93.45(12)
O1 As1 C1 85.90(12)
C10 As1 C1 126.98(13)
C7 O1 As1 115.6(2)
C16 O2 As1 115.6(2)
C24 C19 C20 121.2(3)
C24 C19 As2 113.4(2)
C20 C19 As2 125.4(2)
C21 C20 C19 118.7(3)
C22 C21 C20 120.1(4)
C21 C22 C23 121.2(4)
C22 C23 C24 119.2(4)
C19 C24 C23 119.5(3)
C19 C24 C25 115.1(3)
C23 C24 C25 125.4(3)
O4 C25 C27 107.4(3)
O4 C25 C24 110.6(2)
C27 C25 C24 109.8(3)
O4 C25 C26 105.9(3)
C27 C25 C26 111.7(3)
C24 C25 C26 111.3(3)
F14 C26 F15 108.6(4)
F14 C26 F13 106.8(4)
F15 C26 F13 106.9(3)
F14 C26 C25 110.3(3)
F15 C26 C25 112.4(4)
F13 C26 C25 111.5(3)
F17 C27 F18 107.0(5)
F17 C27 F16 107.3(4)
F18 C27 F16 106.0(4)
F17 C27 C25 113.3(4)
F18 C27 C25 110.4(3)
F16 C27 C25 112.4(4)
C33 C28 C29 121.5(3)
C33 C28 As2 111.6(2)
C29 C28 As2 126.8(3)
C30 C29 C28 118.2(4)
C31 C30 C29 120.5(4)
C30 C31 C32 121.4(4)
C31 C32 C33 118.4(4)
C28 C33 C32 119.9(3)
C28 C33 C34 114.7(3)
C32 C33 C34 125.4(3)
O5 C34 C33 110.4(2)
O5 C34 C36 106.7(3)
C33 C34 C36 112.6(3)
O5 C34 C35 106.5(3)
C33 C34 C35 108.5(3)
C36 C34 C35 112.0(3)
F20 C35 F21 107.5(4)
F20 C35 F19 106.9(4)
F21 C35 F19 106.8(3)
F20 C35 C34 110.0(3)
F21 C35 C34 113.1(3)
F19 C35 C34 112.3(3)
F24 C36 F23 108.6(4)
F24 C36 F22 107.0(4)
F23 C36 F22 106.5(3)
F24 C36 C34 110.1(3)
F23 C36 C34 112.3(4)
F22 C36 C34 112.1(3)
O6 As2 O5 90.49(11)
O6 As2 C28 113.69(13)
O5 As2 C28 87.08(11)
O6 As2 C19 118.86(14)
O5 As2 C19 92.54(12)
C28 As2 C19 127.46(13)
O6 As2 O4 90.86(10)
O5 As2 O4 178.00(10)
C28 As2 O4 93.74(11)
C19 As2 O4 85.51(11)
C25 O4 As2 115.3(2)
C34 O5 As2 115.77(17)

loop_
_geom_bond_atom_site_label_1
_geom_bond_atom_site_label_2
_geom_bond_distance
C1 C6 1.378(4)
C1 C2 1.396(5)
C1 As1 1.907(3)
C2 C3 1.391(5)
C3 C4 1.373(7)
C4 C5 1.375(7)
C5 C6 1.383(5)
C6 C7 1.530(5)
C7 O1 1.384(4)
C7 C9 1.538(5)
C7 C8 1.548(5)
C8 F2 1.307(6)
C8 F3 1.336(5)
C8 F1 1.338(5)
C9 F5 1.326(6)
C9 F6 1.326(7)
C9 F4 1.328(7)
C10 C15 1.380(5)
C10 C11 1.390(4)
C10 As1 1.906(3)
C11 C12 1.381(5)
C12 C13 1.375(7)
C13 C14 1.383(7)
C14 C15 1.394(5)
C15 C16 1.523(5)
C16 O2 1.383(4)
C16 C18 1.550(6)
C16 C17 1.560(6)
C17 F8 1.314(7)
C17 F7 1.323(6)
C17 F9 1.337(6)
C18 F12 1.308(5)
C18 F11 1.321(7)
C18 F10 1.346(6)
As1 O3 1.739(2)
As1 O2 1.855(2)
As1 O1 1.893(2)
C19 C24 1.379(4)
C19 C20 1.389(5)
C19 As2 1.915(3)
C20 C21 1.386(5)
C21 C22 1.370(6)
C22 C23 1.383(6)
C23 C24 1.388(5)
C24 C25 1.527(5)
C25 O4 1.393(4)
C25 C27 1.525(5)
C25 C26 1.543(5)
C26 F14 1.316(6)
C26 F15 1.332(5)
C26 F13 1.335(5)
C27 F17 1.321(5)
C27 F18 1.322(6)
C27 F16 1.338(6)
C28 C33 1.385(4)
C28 C29 1.389(4)
C28 As2 1.910(3)
C29 C30 1.386(6)
C30 C31 1.377(7)
C31 C32 1.387(6)
C32 C33 1.393(5)
C33 C34 1.527(4)
C34 O5 1.391(3)
C34 C36 1.537(5)
C34 C35 1.541(5)
C35 F20 1.324(5)
C35 F21 1.327(5)
C35 F19 1.333(4)
C36 F24 1.308(6)
C36 F23 1.318(5)
C36 F22 1.336(5)
As2 O6 1.727(2)
As2 O5 1.856(2)
As2 O4 1.920(2)
